data_2107212
loop_
_publ_author_name
'Voliotis, S.'

_publ_section_title
;
 Etude Structurale des Carbonates Complexes de Thorium et de Cerium. V.
 Structure Cristalline du Tricarbonatotrifluorothorate (IV) de
 Guanidinium, (C (N H2)3)5 (Th (C O3)3 F3)
;
_journal_name_full 'Acta Crystallographica B (24,1968-38,1982)'
_journal_page_first 2899
_journal_page_last 2904
_journal_volume 35
_journal_year 1979
_chemical_formula_sum 'C8 H30 F3 N15 O9 Th'
_chemical_name_systematic '(C (N H2)3)5 (Th (C O3)3 F3)'
_space_group_IT_number 19
_symmetry_space_group_name_Hall 'P 2ac 2ab'
_symmetry_space_group_name_H-M 'P 21 21 21'
_cell_angle_alpha 90
_cell_angle_beta 90
_cell_angle_gamma 90
_cell_formula_units_Z 4
_cell_length_a 9.53
_cell_length_b 29.79
_cell_length_c 9.11
_cell_volume 2586.317
_citation_journal_id_ASTM ACBCAR
_cod_data_source_file Voliotis_ACBCAR_1979_1291.cif
_cod_data_source_block C8H30F3N15O9Th1
_cod_original_formula_sum 'C8 H30 F3 N15 O9 Th1'
_cod_database_code 2107212

loop_
_symmetry_equiv_pos_as_xyz
x,y,z
-x+1/2,-y,z+1/2
x+1/2,-y+1/2,-z
-x,y+1/2,-z+1/2

loop_
_atom_site_label
_atom_site_type_symbol
_atom_site_fract_x
_atom_site_fract_y
_atom_site_fract_z
_atom_site_occupancy
_atom_site_U_iso_or_equiv
N6 N-3 0.872 0.6519 0.1639 1 0.0
N13 N-3 0.0948 0.9694 0.2137 1 0.0
N10 N-3 0.4857 -0.0026 0.2649 1 0.0
O8 O-2 0.444 0.1449 -0.0191 1 0.0
C1 C+4 -0.0147 0.0687 0.0511 1 0.0
Th1 Th+4 0.2107 0.1354 0.1131 1 0.0
N3 N-3 0.2449 0.3407 0.0361 1 0.0
C8 C+4 0.047 0.9378 0.1196 1 0.0
N8 N-3 0.7655 0.8209 0.1376 1 0.0
F2 F-1 0.3315 0.1924 0.2269 1 0.0
C2 C+4 0.0158 0.1655 0.3487 1 0.0
O4 O-2 0.0158 0.1843 0.2226 1 0.0
N4 N-3 0.8201 0.6434 -0.0811 1 0.0
C5 C+4 0.9051 0.6364 0.028 1 0.0
O7 O-2 0.5221 0.0985 -0.1964 1 0.0
O9 O-2 0.298 0.0948 -0.0993 1 0.0
O2 O-2 -0.1059 0.0422 0.0187 1 0.0
N11 N-3 0.7165 -0.0188 0.1959 1 0.0
N7 N-3 0.6459 0.7663 0.0058 1 0.0
O1 O-2 -0.0101 0.1089 -0.0106 1 0.0
C7 C+4 0.6002 0.0067 0.2015 1 0.0
F3 F-1 0.364 0.0893 0.2338 1 0.0
O6 O-2 -0.0649 0.1762 0.4477 1 0.0
N1 N-3 0.1295 0.2799 0.1265 1 0.0
N9 N-3 0.688 0.7557 0.2573 1 0.0
C6 C+4 0.6964 0.781 0.1281 1 0.0
C3 C+4 0.4239 0.1114 -0.1214 1 0.0
N12 N-3 0.6173 0.0472 0.1306 1 0.0
N2 N-3 0.3712 0.2783 0.0993 1 0.0
N14 N-3 0.0226 0.8962 0.1716 1 0.0
O5 O-2 0.1172 0.1355 0.3672 1 0.0
N5 N-3 1.0193 0.6135 0.0085 1 0.0
C4 C+4 0.2493 0.2988 0.0874 1 0.0
O3 O-2 0.0868 0.0615 0.1453 1 0.0
F1 F-1 0.1539 0.1887 -0.0553 1 0.0
N15 N-3 0.0348 0.9467 -0.0204 1 0.0
